data_4112466
loop_
_publ_author_name
'Do Hyun Ryu'
'Gang Zhou'
'E. J. Corey'

_publ_section_title
;
 Enantioselective and Structure-Selective Diels-Alder Reactions of
 Unsymmetrical Quinones Catalyzed by a Chiral Oxazaborolidinium Cation.
 Predictive Selection Rules
;
_journal_name_full 'Journal of the American Chemical Society'
_journal_page_first 4800
_journal_page_last 4802
_journal_paper_doi 10.1021/ja049323b
_journal_volume 126
_journal_year 2004
_chemical_formula_sum 'C11 H11 Br O3'
_chemical_formula_weight 271.11
_chemical_name_systematic
; 
 ? 
;
_space_group_IT_number 19
_symmetry_cell_setting orthorhombic
_symmetry_space_group_name_Hall 'P 2ac 2ab'
_symmetry_space_group_name_H-M 'P 21 21 21'
_atom_sites_solution_hydrogens difmap
_atom_sites_solution_primary direct
_atom_sites_solution_secondary difmap
_audit_creation_method SHELXL-97
_cell_angle_alpha 90.00
_cell_angle_beta 90.00
_cell_angle_gamma 90.00
_cell_formula_units_Z 4
_cell_length_a 6.6219(11)
_cell_length_b 10.9783(18)
_cell_length_c 14.434(2)
_cell_measurement_temperature 193(2)
_cell_volume 1049.3(3)
_computing_cell_refinement 'SMART (BRUKER, V5.625, 2001)'
_computing_data_collection 'ASTRO (BRUKER, V5.007, 1997)'
_computing_data_reduction 'SAINT (BRUKER, V6.22, 2001)'
_computing_molecular_graphics 'SHELXTL (BRUKER, 2000, V6.1)'
_computing_publication_material 'XCIF (Sheldrick and BRUKER, 1997, V5.1)'
_computing_structure_refinement 'SHELXL-97 (Sheldrick, 1997)'
_computing_structure_solution 'SHELXS-97 (Sheldrick, 1990)'
_diffrn_ambient_temperature 193(2)
_diffrn_detector_area_resol_mean 836.6
_diffrn_measured_fraction_theta_full 0.995
_diffrn_measured_fraction_theta_max 0.995
_diffrn_measurement_device_type 'Bruker CCD'
_diffrn_measurement_method '\w, 0.3 deg'
_diffrn_radiation_monochromator graphite
_diffrn_radiation_source 'normal-focus sealed tube'
_diffrn_radiation_type MoK\a
_diffrn_radiation_wavelength 0.71073
_diffrn_reflns_av_R_equivalents 0.0319
_diffrn_reflns_av_sigmaI/netI 0.0458
_diffrn_reflns_limit_h_max 8
_diffrn_reflns_limit_h_min -8
_diffrn_reflns_limit_k_max 8
_diffrn_reflns_limit_k_min -14
_diffrn_reflns_limit_l_max 18
_diffrn_reflns_limit_l_min -18
_diffrn_reflns_number 7320
_diffrn_reflns_theta_full 27.89
_diffrn_reflns_theta_max 27.89
_diffrn_reflns_theta_min 2.33
_diffrn_standards_decay_% <1
_diffrn_standards_interval_count 0
_diffrn_standards_number 0
_exptl_absorpt_coefficient_mu 3.900
_exptl_absorpt_correction_T_max 0.9261
_exptl_absorpt_correction_T_min 0.6964
_exptl_absorpt_correction_type empirical
_exptl_absorpt_process_details SADABS
_exptl_crystal_colour yellow
_exptl_crystal_density_diffrn 1.716
_exptl_crystal_density_meas 0
_exptl_crystal_description plate
_exptl_crystal_F_000 544
_exptl_crystal_size_max 0.10
_exptl_crystal_size_mid 0.08
_exptl_crystal_size_min 0.02
_refine_diff_density_max 0.489
_refine_diff_density_min -0.645
_refine_diff_density_rms 0.073
_refine_ls_abs_structure_details 'Flack H D (1983), Acta Cryst. A39, 876-881'
_refine_ls_abs_structure_Flack 0.016(10)
_refine_ls_extinction_method none
_refine_ls_goodness_of_fit_ref 1.023
_refine_ls_hydrogen_treatment refall
_refine_ls_matrix_type full
_refine_ls_number_parameters 180
_refine_ls_number_reflns 2502
_refine_ls_number_restraints 0
_refine_ls_restrained_S_all 1.023
_refine_ls_R_factor_all 0.0324
_refine_ls_R_factor_gt 0.0267
_refine_ls_shift/su_max 0.001
_refine_ls_shift/su_mean 0.000
_refine_ls_structure_factor_coef Fsqd
_refine_ls_weighting_details 'calc w=1/[\s^2^(Fo^2^)+(0.0184P)^2^+0.0000P] where P=(Fo^2^+2Fc^2^)/3'
_refine_ls_weighting_scheme calc
_refine_ls_wR_factor_gt 0.0542
_refine_ls_wR_factor_ref 0.0571
_reflns_number_gt 2233
_reflns_number_total 2502
_reflns_threshold_expression >2sigma(I)
_cod_data_source_file ja049323bsi20040206_050255.cif
_cod_data_source_block ejc64
_cod_database_code 4112466

loop_
_symmetry_equiv_pos_as_xyz
'x, y, z'
'-x+1/2, -y, z+1/2'
'-x, y+1/2, -z+1/2'
'x+1/2, -y+1/2, -z'

loop_
_atom_site_label
_atom_site_type_symbol
_atom_site_fract_x
_atom_site_fract_y
_atom_site_fract_z
_atom_site_U_iso_or_equiv
_atom_site_adp_type
_atom_site_occupancy
_atom_site_symmetry_multiplicity
_atom_site_calc_flag
Br1 Br 1.03549(4) 0.83804(3) 0.968044(19) 0.03396(9) Uani 1 1 d
O1 O 0.7140(3) 0.76553(17) 0.82805(14) 0.0364(5) Uani 1 1 d
O2 O 0.8919(4) 1.23440(17) 0.78926(14) 0.0362(5) Uani 1 1 d
O3 O 0.7267(3) 0.73985(19) 0.55246(15) 0.0475(6) Uani 1 1 d
C1 C 0.9163(4) 0.9325(2) 0.87326(16) 0.0229(6) Uani 1 1 d
C2 C 0.9626(5) 1.0500(2) 0.86451(17) 0.0254(5) Uani 1 1 d
H1 H 1.039(4) 1.089(2) 0.9023(18) 0.023(7) Uiso 1 1 d
C3 C 0.8782(4) 1.1241(3) 0.78785(18) 0.0248(6) Uani 1 1 d
C4 C 0.7894(4) 1.0540(2) 0.70857(18) 0.0220(6) Uani 1 1 d
H2 H 0.712(5) 1.108(3) 0.675(2) 0.030(8) Uiso 1 1 d
C5 C 0.6516(4) 0.9509(3) 0.74335(18) 0.0241(6) Uani 1 1 d
C6 C 0.4691(5) 1.0028(3) 0.7958(2) 0.0331(6) Uani 1 1 d
H9 H 0.515(5) 1.048(3) 0.850(2) 0.032(8) Uiso 1 1 d
H11 H 0.376(5) 0.936(3) 0.8123(19) 0.031(8) Uiso 1 1 d
H10 H 0.398(5) 1.060(3) 0.757(2) 0.040(9) Uiso 1 1 d
C7 C 0.5771(4) 0.8746(3) 0.6611(2) 0.0327(7) Uani 1 1 d
H8 H 0.518(5) 0.798(3) 0.681(2) 0.041(9) Uiso 1 1 d
H7 H 0.490(5) 0.920(3) 0.6309(19) 0.035(9) Uiso 1 1 d
C8 C 0.7327(4) 0.8388(3) 0.59043(18) 0.0335(6) Uani 1 1 d
C9 C 0.9635(4) 1.0058(2) 0.64825(17) 0.0247(5) Uani 1 1 d
H3 H 1.054(4) 0.953(2) 0.6848(16) 0.013(6) Uiso 1 1 d
H4 H 1.043(5) 1.068(3) 0.6310(17) 0.029(8) Uiso 1 1 d
C10 C 0.8862(5) 0.9341(3) 0.56543(19) 0.0319(7) Uani 1 1 d
H6 H 0.821(4) 0.993(2) 0.5228(19) 0.029(7) Uiso 1 1 d
H5 H 0.987(5) 0.898(4) 0.535(2) 0.066(11) Uiso 1 1 d
C12 C 0.7623(4) 0.8705(2) 0.81446(18) 0.0236(6) Uani 1 1 d

loop_
_atom_site_aniso_label
_atom_site_aniso_U_11
_atom_site_aniso_U_22
_atom_site_aniso_U_33
_atom_site_aniso_U_23
_atom_site_aniso_U_13
_atom_site_aniso_U_12
Br1 0.03924(14) 0.03208(15) 0.03055(13) 0.00657(12) -0.00571(12) 0.00598(13)
O1 0.0392(11) 0.0235(11) 0.0465(12) 0.0072(9) -0.0030(10) -0.0052(9)
O2 0.0503(13) 0.0184(10) 0.0400(11) 0.0002(8) -0.0007(10) -0.0038(10)
O3 0.0510(13) 0.0327(12) 0.0589(15) -0.0190(11) -0.0232(12) 0.0065(11)
C1 0.0216(13) 0.0265(14) 0.0207(12) 0.0030(10) 0.0012(9) 0.0054(11)
C2 0.0257(12) 0.0258(14) 0.0247(12) -0.0034(10) -0.0002(12) -0.0021(13)
C3 0.0224(13) 0.0227(14) 0.0292(14) -0.0016(11) 0.0035(11) 0.0019(11)
C4 0.0212(13) 0.0197(14) 0.0252(13) 0.0010(11) -0.0002(11) 0.0033(11)
C5 0.0224(13) 0.0211(14) 0.0286(14) 0.0010(11) -0.0006(11) -0.0001(11)
C6 0.0237(13) 0.0323(16) 0.0433(16) 0.0047(14) 0.0015(14) 0.0044(15)
C7 0.0289(17) 0.0311(17) 0.0381(16) 0.0013(13) -0.0098(13) -0.0050(13)
C8 0.0367(14) 0.0321(15) 0.0317(14) -0.0047(14) -0.0189(11) 0.0082(16)
C9 0.0275(12) 0.0191(13) 0.0276(12) 0.0017(11) 0.0009(12) -0.0010(13)
C10 0.0385(16) 0.0304(17) 0.0268(14) -0.0010(12) -0.0006(13) 0.0084(14)
C12 0.0206(12) 0.0238(14) 0.0264(13) 0.0006(11) 0.0052(10) 0.0002(11)

loop_
_atom_type_symbol
_atom_type_description
_atom_type_scat_dispersion_real
_atom_type_scat_dispersion_imag
_atom_type_scat_source
C C 0.0033 0.0016 'International Tables Vol C Tables 4.2.6.8 and 6.1.1.4'
H H 0.0000 0.0000 'International Tables Vol C Tables 4.2.6.8 and 6.1.1.4'
O O 0.0106 0.0060 'International Tables Vol C Tables 4.2.6.8 and 6.1.1.4'
Br Br -0.2901 2.4595 'International Tables Vol C Tables 4.2.6.8 and 6.1.1.4'

loop_
_geom_angle_atom_site_label_1
_geom_angle_atom_site_label_2
_geom_angle_atom_site_label_3
_geom_angle
C2 C1 C12 123.1(2)
C2 C1 Br1 120.3(2)
C12 C1 Br1 116.56(18)
C1 C2 C3 121.1(3)
C1 C2 H1 124.3(17)
C3 C2 H1 114.6(17)
O2 C3 C2 120.5(3)
O2 C3 C4 123.6(3)
C2 C3 C4 115.8(2)
C3 C4 C9 108.4(2)
C3 C4 C5 111.2(2)
C9 C4 C5 112.1(2)
C3 C4 H2 106.7(18)
C9 C4 H2 110.0(19)
C5 C4 H2 108.3(18)
C7 C5 C6 109.3(2)
C7 C5 C4 109.9(2)
C6 C5 C4 110.8(2)
C7 C5 C12 110.9(2)
C6 C5 C12 105.0(2)
C4 C5 C12 110.9(2)
C5 C6 H9 109.9(19)
C5 C6 H11 109.7(17)
H9 C6 H11 112(2)
C5 C6 H10 110.0(17)
H9 C6 H10 106(2)
H11 C6 H10 108(2)
C8 C7 C5 116.6(2)
C8 C7 H8 104.7(19)
C5 C7 H8 111.7(18)
C8 C7 H7 105.1(19)
C5 C7 H7 106.5(19)
H8 C7 H7 112(3)
O3 C8 C7 121.1(3)
O3 C8 C10 122.4(3)
C7 C8 C10 116.4(3)
C10 C9 C4 111.8(2)
C10 C9 H3 108.6(13)
C4 C9 H3 110.9(14)
C10 C9 H4 111.9(17)
C4 C9 H4 109.7(18)
H3 C9 H4 104(2)
C8 C10 C9 113.5(2)
C8 C10 H6 108.1(15)
C9 C10 H6 107.2(16)
C8 C10 H5 109(2)
C9 C10 H5 111(2)
H6 C10 H5 108(3)
O1 C12 C1 121.5(3)
O1 C12 C5 121.8(2)
C1 C12 C5 116.3(2)

loop_
_geom_bond_atom_site_label_1
_geom_bond_atom_site_label_2
_geom_bond_distance
Br1 C1 1.889(2)
O1 C12 1.212(3)
O2 C3 1.214(3)
O3 C8 1.218(3)
C1 C2 1.332(4)
C1 C12 1.491(4)
C2 C3 1.483(4)
C2 H1 0.86(3)
C3 C4 1.500(4)
C4 C9 1.538(4)
C4 C5 1.539(4)
C4 H2 0.92(3)
C5 C7 1.534(4)
C5 C6 1.535(4)
C5 C12 1.539(4)
C6 H9 0.98(3)
C6 H11 0.99(3)
C6 H10 0.97(3)
C7 C8 1.502(4)
C7 H8 0.98(3)
C7 H7 0.88(3)
C8 C10 1.502(4)
C9 C10 1.520(4)
C9 H3 0.99(3)
C9 H4 0.90(3)
C10 H6 0.99(3)
C10 H5 0.89(4)

loop_
_geom_torsion_atom_site_label_1
_geom_torsion_atom_site_label_2
_geom_torsion_atom_site_label_3
_geom_torsion_atom_site_label_4
_geom_torsion
C12 C1 C2 C3 -6.7(4)
Br1 C1 C2 C3 177.04(19)
C1 C2 C3 O2 167.1(3)
C1 C2 C3 C4 -16.5(4)
O2 C3 C4 C9 98.9(3)
C2 C3 C4 C9 -77.4(3)
O2 C3 C4 C5 -137.5(3)
C2 C3 C4 C5 46.2(3)
C3 C4 C5 C7 -175.4(2)
C9 C4 C5 C7 -54.0(3)
C3 C4 C5 C6 63.7(3)
C9 C4 C5 C6 -174.9(2)
C3 C4 C5 C12 -52.5(3)
C9 C4 C5 C12 69.0(3)
C6 C5 C7 C8 167.4(3)
C4 C5 C7 C8 45.6(3)
C12 C5 C7 C8 -77.3(3)
C5 C7 C8 O3 143.4(3)
C5 C7 C8 C10 -40.3(4)
C3 C4 C9 C10 -179.5(2)
C5 C4 C9 C10 57.4(3)
O3 C8 C10 C9 -142.4(3)
C7 C8 C10 C9 41.3(4)
C4 C9 C10 C8 -49.6(3)
C2 C1 C12 O1 -175.1(3)
Br1 C1 C12 O1 1.2(3)
C2 C1 C12 C5 -1.8(4)
Br1 C1 C12 C5 174.54(17)
C7 C5 C12 O1 -32.9(3)
C6 C5 C12 O1 85.0(3)
C4 C5 C12 O1 -155.3(2)
C7 C5 C12 C1 153.8(2)
C6 C5 C12 C1 -88.2(3)
C4 C5 C12 C1 31.5(3)
